data_2235767
loop_
_publ_author_name
'Vesek, Hilal'
'Kazak, Canan'
'Alaman A\(gar, Ay\,sen'
'Macit, Mustafa'
'Soylu, Mustafa Serkan'

_publ_section_title
;
 (<i>E</i>)-3-Chloro-<i>N</i>-[(2-ethoxynaphthalen-1-yl)methylidene]aniline
;
_journal_coeditor_code BX2419
_journal_issue 8
_journal_name_full 'Acta Crystallographica Section E'
_journal_page_first o2518
_journal_paper_doi 10.1107/S1600536812032114
_journal_volume 68
_journal_year 2012
_chemical_formula_iupac 'C19 H16 Cl N O'
_chemical_formula_moiety 'C19 H16 Cl N O'
_chemical_formula_sum 'C19 H16 Cl N O'
_chemical_formula_weight 309.78
_chemical_name_systematic
;
(<i>E</i>)-3-Chloro-<i>N</i>-[(2-ethoxynaphthalen-1-yl)methylidene]aniline
;
_space_group_IT_number 2
_symmetry_cell_setting triclinic
_symmetry_space_group_name_Hall '-P 1'
_symmetry_space_group_name_H-M 'P -1'
_atom_sites_solution_hydrogens geom
_atom_sites_solution_primary direct
_atom_sites_solution_secondary difmap
_audit_creation_method SHELXL-97
_cell_angle_alpha 76.253(13)
_cell_angle_beta 79.794(10)
_cell_angle_gamma 84.337(17)
_cell_formula_units_Z 2
_cell_length_a 8.0084(14)
_cell_length_b 8.7315(19)
_cell_length_c 11.7043(8)
_cell_measurement_reflns_used 1666
_cell_measurement_temperature 296
_cell_measurement_theta_max 28.6871
_cell_measurement_theta_min 3.3171
_cell_volume 781.0(2)
_computing_cell_refinement
;
X-AREA (Stoe & Cie, 2001)
;
_computing_data_collection
;
X-AREA (Stoe & Cie, 2001)
;
_computing_data_reduction
;
X-RED32 (Stoe & Cie, 2001)
;
_computing_molecular_graphics 'ORTEP-3 for Windows (Farrugia, 1999)'
_computing_publication_material 'WinGX (Farrugia, 1999)'
_computing_structure_refinement 'SHELXL97 (Sheldrick, 2008)'
_computing_structure_solution 'SHELXS97 (Sheldrick, 2008)'
_diffrn_ambient_temperature 296
_diffrn_detector_area_resol_mean 16.0454
_diffrn_measured_fraction_theta_full 0.996
_diffrn_measured_fraction_theta_max 0.996
_diffrn_measurement_device_type
;
Stoe IPDS II two-circle
;
_diffrn_measurement_method '\w scans'
_diffrn_radiation_monochromator mirror
_diffrn_radiation_source 'SuperNova (Mo) X-ray Source'
_diffrn_radiation_type MoK\a
_diffrn_radiation_wavelength 0.71073
_diffrn_reflns_av_R_equivalents 0.0380
_diffrn_reflns_av_sigmaI/netI 0.0579
_diffrn_reflns_limit_h_max 9
_diffrn_reflns_limit_h_min -9
_diffrn_reflns_limit_k_max 6
_diffrn_reflns_limit_k_min -10
_diffrn_reflns_limit_l_max 14
_diffrn_reflns_limit_l_min -14
_diffrn_reflns_number 5144
_diffrn_reflns_theta_full 26.00
_diffrn_reflns_theta_max 26.00
_diffrn_reflns_theta_min 3.32
_exptl_absorpt_coefficient_mu 0.245
_exptl_absorpt_correction_T_max 1.00000
_exptl_absorpt_correction_T_min 0.79284
_exptl_absorpt_correction_type multi-scan
_exptl_absorpt_process_details
;
(X-AREA and X-RED32; Stoe & Cie, 2001)
;
_exptl_crystal_colour yellow
_exptl_crystal_density_diffrn 1.317
_exptl_crystal_density_method 'not measured'
_exptl_crystal_description prism
_exptl_crystal_F_000 324
_exptl_crystal_size_max 0.3
_exptl_crystal_size_mid 0.25
_exptl_crystal_size_min 0.15
_refine_diff_density_max 0.189
_refine_diff_density_min -0.323
_refine_ls_extinction_method none
_refine_ls_goodness_of_fit_ref 1.047
_refine_ls_hydrogen_treatment mixed
_refine_ls_matrix_type full
_refine_ls_number_parameters 227
_refine_ls_number_reflns 3057
_refine_ls_number_restraints 0
_refine_ls_restrained_S_all 1.047
_refine_ls_R_factor_all 0.0787
_refine_ls_R_factor_gt 0.0579
_refine_ls_shift/su_max 0.000
_refine_ls_shift/su_mean 0.000
_refine_ls_structure_factor_coef Fsqd
_refine_ls_weighting_details 'calc w=1/[\s^2^(Fo^2^)+(0.0836P)^2^+0.0386P] where P=(Fo^2^+2Fc^2^)/3'
_refine_ls_weighting_scheme calc
_refine_ls_wR_factor_gt 0.1532
_refine_ls_wR_factor_ref 0.1801
_reflns_number_gt 2098
_reflns_number_total 3057
_reflns_threshold_expression I>2\s(I)
_cod_data_source_file bx2419.cif
_cod_data_source_block I
_cod_database_code 2235767
_cod_database_fobs_code 2235767

loop_
_symmetry_equiv_pos_as_xyz
'x, y, z'
'-x, -y, -z'

loop_
_atom_site_type_symbol
_atom_site_label
_atom_site_fract_x
_atom_site_fract_y
_atom_site_fract_z
_atom_site_U_iso_or_equiv
_atom_site_adp_type
_atom_site_calc_flag
_atom_site_refinement_flags
_atom_site_occupancy
_atom_site_symmetry_multiplicity
C C1 0.1125(3) -0.4097(4) 0.1075(3) 0.0711(9) Uani d . 1 1
C C2 0.1030(4) -0.4953(4) 0.2214(3) 0.0742(9) Uani d . 1 1
C C3 0.1347(4) -0.4241(4) 0.3093(3) 0.0672(8) Uani d . 1 1
C C4 0.1766(3) -0.2695(3) 0.2822(2) 0.0556(6) Uani d . 1 1
C C5 0.1905(3) -0.1770(3) 0.1640(2) 0.0479(6) Uani d . 1 1
C C6 0.1568(3) -0.2514(3) 0.0751(2) 0.0568(7) Uani d . 1 1
C C7 0.1717(3) -0.1636(4) -0.0440(2) 0.0647(8) Uani d . 1 1
C C8 0.2206(3) -0.0141(4) -0.0766(2) 0.0622(7) Uani d . 1 1
C C9 0.2572(3) 0.0618(3) 0.01000(19) 0.0516(6) Uani d . 1 1
C C10 0.2407(3) -0.0173(3) 0.12978(18) 0.0463(6) Uani d . 1 1
C C11 0.2871(3) 0.0684(3) 0.21183(19) 0.0463(5) Uani d . 1 1
C C12 0.3167(3) 0.1180(3) 0.39163(17) 0.0443(5) Uani d . 1 1
C C13 0.2129(3) 0.1546(3) 0.49135(19) 0.0519(6) Uani d . 1 1
H H13 0.1021 0.1226 0.5121 0.062 Uiso calc R 1 1
C C14 0.2746(3) 0.2383(3) 0.5593(2) 0.0587(7) Uani d . 1 1
H H14 0.2037 0.2650 0.6246 0.070 Uiso calc R 1 1
C C15 0.4401(3) 0.2833(3) 0.5319(2) 0.0570(6) Uani d . 1 1
H H15 0.4814 0.3395 0.5781 0.068 Uiso calc R 1 1
C C16 0.5424(3) 0.2431(3) 0.43502(19) 0.0514(6) Uani d . 1 1
C C17 0.4833(3) 0.1615(3) 0.36474(18) 0.0478(6) Uani d . 1 1
H H17 0.5549 0.1355 0.2995 0.057 Uiso calc R 1 1
C C18 0.3509(3) 0.2904(3) -0.13867(19) 0.0616(7) Uani d . 1 1
H H18A 0.2530 0.3109 -0.1796 0.074 Uiso calc R 1 1
H H18B 0.4349 0.2246 -0.1785 0.074 Uiso calc R 1 1
C C19 0.4234(4) 0.4418(4) -0.1407(2) 0.0731(8) Uani d . 1 1
H H19A 0.4575 0.4964 -0.2218 0.110 Uiso calc R 1 1
H H19B 0.5203 0.4202 -0.1002 0.110 Uiso calc R 1 1
H H19C 0.3391 0.5062 -0.1015 0.110 Uiso calc R 1 1
Cl Cl1 0.75193(9) 0.29581(10) 0.40024(6) 0.0792(3) Uani d . 1 1
O O1 0.3019(2) 0.2125(2) -0.01705(13) 0.0651(5) Uani d . 1 1
N N1 0.2496(3) 0.0308(2) 0.32487(15) 0.0513(5) Uani d . 1 1
H H1 0.100(4) -0.449(4) 0.045(3) 0.100(11) Uiso d . 1 1
H H2 0.076(4) -0.609(5) 0.246(3) 0.106(11) Uiso d . 1 1
H H3 0.125(5) -0.485(5) 0.387(3) 0.128(14) Uiso d . 1 1
H H4 0.197(3) -0.222(3) 0.344(2) 0.072(8) Uiso d . 1 1
H H7 0.154(4) -0.209(4) -0.107(2) 0.085(9) Uiso d . 1 1
H H8 0.232(3) 0.048(3) -0.159(2) 0.054(6) Uiso d . 1 1
H H11 0.352(3) 0.164(3) 0.1718(19) 0.048(6) Uiso d . 1 1

loop_
_atom_site_aniso_label
_atom_site_aniso_U_11
_atom_site_aniso_U_22
_atom_site_aniso_U_33
_atom_site_aniso_U_12
_atom_site_aniso_U_13
_atom_site_aniso_U_23
C1 0.0488(15) 0.087(2) 0.092(2) -0.0112(14) -0.0097(14) -0.048(2)
C2 0.0591(17) 0.066(2) 0.101(3) -0.0156(14) 0.0025(15) -0.0316(19)
C3 0.0612(17) 0.0616(19) 0.0737(19) -0.0087(13) 0.0030(13) -0.0132(16)
C4 0.0558(15) 0.0559(17) 0.0557(15) -0.0067(11) -0.0038(11) -0.0158(13)
C5 0.0385(12) 0.0591(16) 0.0510(13) 0.0016(10) -0.0099(9) -0.0217(12)
C6 0.0416(13) 0.0746(19) 0.0641(16) 0.0000(11) -0.0107(10) -0.0346(14)
C7 0.0607(16) 0.088(2) 0.0599(16) 0.0032(14) -0.0191(12) -0.0404(16)
C8 0.0665(16) 0.086(2) 0.0394(14) 0.0064(14) -0.0172(11) -0.0224(14)
C9 0.0552(14) 0.0638(17) 0.0378(12) 0.0032(11) -0.0113(9) -0.0151(11)
C10 0.0454(12) 0.0582(15) 0.0385(12) 0.0012(10) -0.0105(9) -0.0164(10)
C11 0.0505(13) 0.0500(14) 0.0408(12) -0.0008(10) -0.0113(9) -0.0126(11)
C12 0.0597(14) 0.0403(13) 0.0329(11) -0.0023(10) -0.0128(9) -0.0046(9)
C13 0.0580(15) 0.0598(16) 0.0400(12) -0.0040(11) -0.0113(10) -0.0123(11)
C14 0.0674(17) 0.0709(18) 0.0413(13) 0.0027(13) -0.0109(11) -0.0205(12)
C15 0.0750(17) 0.0586(16) 0.0436(13) -0.0063(12) -0.0201(11) -0.0151(12)
C16 0.0622(15) 0.0508(15) 0.0407(12) -0.0116(11) -0.0159(10) -0.0005(11)
C17 0.0593(14) 0.0496(14) 0.0325(11) -0.0040(10) -0.0071(9) -0.0050(10)
C18 0.0633(16) 0.080(2) 0.0346(12) 0.0044(13) -0.0065(10) -0.0043(12)
C19 0.0744(19) 0.077(2) 0.0536(16) 0.0060(15) -0.0002(13) 0.0011(14)
Cl1 0.0712(5) 0.1066(7) 0.0619(5) -0.0328(4) -0.0157(3) -0.0082(4)
O1 0.0954(14) 0.0659(13) 0.0335(9) -0.0121(10) -0.0121(8) -0.0060(8)
N1 0.0615(12) 0.0582(13) 0.0373(10) -0.0089(9) -0.0095(8) -0.0136(9)

loop_
_atom_type_symbol
_atom_type_description
_atom_type_scat_dispersion_real
_atom_type_scat_dispersion_imag
_atom_type_scat_source
C C 0.0033 0.0016 'International Tables Vol C Tables 4.2.6.8 and 6.1.1.4'
H H 0.0000 0.0000 'International Tables Vol C Tables 4.2.6.8 and 6.1.1.4'
Cl Cl 0.1484 0.1585 'International Tables Vol C Tables 4.2.6.8 and 6.1.1.4'
O O 0.0106 0.0060 'International Tables Vol C Tables 4.2.6.8 and 6.1.1.4'
N N 0.0061 0.0033 'International Tables Vol C Tables 4.2.6.8 and 6.1.1.4'

loop_
_geom_angle_atom_site_label_1
_geom_angle_atom_site_label_2
_geom_angle_atom_site_label_3
_geom_angle
C2 C1 C6 121.8(3)
C2 C1 H1 124(2)
C6 C1 H1 114(2)
C1 C2 C3 119.3(3)
C1 C2 H2 123.2(19)
C3 C2 H2 117.6(19)
C4 C3 C2 121.0(3)
C4 C3 H3 122(2)
C2 C3 H3 118(2)
C3 C4 C5 121.4(3)
C3 C4 H4 120.0(16)
C5 C4 H4 118.6(16)
C4 C5 C6 116.9(2)
C4 C5 C10 123.8(2)
C6 C5 C10 119.2(2)
C1 C6 C7 121.9(2)
C1 C6 C5 119.5(3)
C7 C6 C5 118.5(3)
C8 C7 C6 122.3(2)
C8 C7 H7 116.0(18)
C6 C7 H7 121.6(18)
C7 C8 C9 120.2(3)
C7 C8 H8 123.2(14)
C9 C8 H8 116.6(14)
O1 C9 C10 117.03(19)
O1 C9 C8 122.7(2)
C10 C9 C8 120.2(3)
C9 C10 C5 119.4(2)
C9 C10 C11 116.3(2)
C5 C10 C11 124.1(2)
N1 C11 C10 125.3(2)
N1 C11 H11 120.4(12)
C10 C11 H11 114.3(12)
C17 C12 C13 119.2(2)
C17 C12 N1 122.46(19)
C13 C12 N1 118.3(2)
C14 C13 C12 119.9(2)
C14 C13 H13 120.0
C12 C13 H13 120.0
C13 C14 C15 120.9(2)
C13 C14 H14 119.5
C15 C14 H14 119.5
C16 C15 C14 118.6(2)
C16 C15 H15 120.7
C14 C15 H15 120.7
C15 C16 C17 121.7(2)
C15 C16 Cl1 119.33(18)
C17 C16 Cl1 119.01(18)
C16 C17 C12 119.7(2)
C16 C17 H17 120.2
C12 C17 H17 120.2
O1 C18 C19 107.9(2)
O1 C18 H18A 110.1
C19 C18 H18A 110.1
O1 C18 H18B 110.1
C19 C18 H18B 110.1
H18A C18 H18B 108.4
C18 C19 H19A 109.5
C18 C19 H19B 109.5
H19A C19 H19B 109.5
C18 C19 H19C 109.5
H19A C19 H19C 109.5
H19B C19 H19C 109.5
C9 O1 C18 119.71(19)
C11 N1 C12 118.1(2)

loop_
_geom_bond_atom_site_label_1
_geom_bond_atom_site_label_2
_geom_bond_distance
C1 C2 1.358(5)
C1 C6 1.407(4)
C1 H1 0.90(3)
C2 C3 1.392(4)
C2 H2 1.00(4)
C3 C4 1.372(4)
C3 H3 0.93(4)
C4 C5 1.418(3)
C4 H4 0.96(3)
C5 C6 1.425(3)
C5 C10 1.434(3)
C6 C7 1.413(4)
C7 C8 1.347(4)
C7 H7 0.95(3)
C8 C9 1.420(3)
C8 H8 0.98(2)
C9 O1 1.347(3)
C9 C10 1.397(3)
C10 C11 1.464(3)
C11 N1 1.273(3)
C11 H11 1.00(2)
C12 C17 1.385(3)
C12 C13 1.391(3)
C12 N1 1.411(3)
C13 C14 1.377(3)
C13 H13 0.9300
C14 C15 1.381(4)
C14 H14 0.9300
C15 C16 1.372(3)
C15 H15 0.9300
C16 C17 1.375(3)
C16 Cl1 1.737(2)
C17 H17 0.9300
C18 O1 1.427(3)
C18 C19 1.488(4)
C18 H18A 0.9700
C18 H18B 0.9700
C19 H19A 0.9600
C19 H19B 0.9600
C19 H19C 0.9600

loop_
_geom_hbond_atom_site_label_D
_geom_hbond_atom_site_label_H
_geom_hbond_atom_site_label_A
_geom_hbond_distance_DH
_geom_hbond_distance_HA
_geom_hbond_distance_DA
_geom_hbond_angle_DHA
C4 H4 N1 0.96(3) 2.24(3) 2.915(3) 127(2)

loop_
_geom_torsion_atom_site_label_1
_geom_torsion_atom_site_label_2
_geom_torsion_atom_site_label_3
_geom_torsion_atom_site_label_4
_geom_torsion
C6 C1 C2 C3 1.2(4)
C1 C2 C3 C4 -0.5(4)
C2 C3 C4 C5 -0.6(4)
C3 C4 C5 C6 0.8(3)
C3 C4 C5 C10 -177.3(2)
C2 C1 C6 C7 178.1(2)
C2 C1 C6 C5 -0.9(4)
C4 C5 C6 C1 -0.1(3)
C10 C5 C6 C1 178.1(2)
C4 C5 C6 C7 -179.1(2)
C10 C5 C6 C7 -0.9(3)
C1 C6 C7 C8 -177.3(2)
C5 C6 C7 C8 1.7(4)
C6 C7 C8 C9 -0.9(4)
C7 C8 C9 O1 -178.1(2)
C7 C8 C9 C10 -0.8(4)
O1 C9 C10 C5 178.94(19)
C8 C9 C10 C5 1.5(3)
O1 C9 C10 C11 -4.7(3)
C8 C9 C10 C11 177.9(2)
C4 C5 C10 C9 177.4(2)
C6 C5 C10 C9 -0.6(3)
C4 C5 C10 C11 1.4(3)
C6 C5 C10 C11 -176.68(19)
C9 C10 C11 N1 165.2(2)
C5 C10 C11 N1 -18.7(4)
C17 C12 C13 C14 2.4(3)
N1 C12 C13 C14 179.4(2)
C12 C13 C14 C15 -1.8(4)
C13 C14 C15 C16 0.2(4)
C14 C15 C16 C17 0.7(4)
C14 C15 C16 Cl1 -179.04(19)
C15 C16 C17 C12 0.0(4)
Cl1 C16 C17 C12 179.73(17)
C13 C12 C17 C16 -1.5(3)
N1 C12 C17 C16 -178.4(2)
C10 C9 O1 C18 168.6(2)
C8 C9 O1 C18 -14.0(3)
C19 C18 O1 C9 -169.7(2)
C10 C11 N1 C12 174.6(2)
C17 C12 N1 C11 -42.5(3)
C13 C12 N1 C11 140.6(2)

loop_
_cod_related_entry_id
_cod_related_entry_database
_cod_related_entry_code
1 ChemSpider 632789
